data_2011016
loop_
_publ_author_name
'Razak, Ibrahim Abdul'
'Shanmuga Sundara Raj, S.'
'Fun, Hoong-Kun'
'Jian, Fangfang'
'Bei, Fengli'
'Yang, Xujie'
'Lu, Lude'
'Wang, Xin'

_publ_section_title (Piperidine-1-carbodithioato-<i>S</i>,<i>S</i>')bis(triphenylphosphine-<i>P</i>)gold(I)
_journal_issue 6
_journal_name_full 'Acta Crystallographica Section C'
_journal_page_first 666
_journal_page_last 667
_journal_paper_doi 10.1107/S0108270100003760
_journal_volume 56
_journal_year 2000
_chemical_formula_iupac '[Au (C6 H10 N S2) (C18 H15 P)2]'
_chemical_formula_sum 'C42 H40 Au N P2 S2'
_chemical_formula_weight 881.78
_chemical_melting_point 424
_chemical_name_systematic
;
(Piperidine-1-carbodithioato-S,S')bis(triphenylphosphine-P)gold(I)
;
_space_group_IT_number 2
_symmetry_cell_setting triclinic
_symmetry_space_group_name_Hall '-P 1'
_symmetry_space_group_name_H-M 'P -1'
_audit_creation_method SHELXL-97
_cell_angle_alpha 77.2070(10)
_cell_angle_beta 80.992(2)
_cell_angle_gamma 76.834(2)
_cell_formula_units_Z 2
_cell_length_a 10.1318(2)
_cell_length_b 13.2019(2)
_cell_length_c 14.9565(5)
_cell_measurement_reflns_used 3234
_cell_measurement_temperature 293(2)
_cell_measurement_theta_max 28.35
_cell_measurement_theta_min 2.88
_cell_volume 1887.72(8)
_computing_cell_refinement 'SAINT (Siemens, 1996)'
_computing_data_collection 'SMART (Siemens, 1996)'
_computing_data_reduction SAINT
_computing_molecular_graphics SHELXTL
_computing_publication_material 'SHELXTL and PLATON (Spek, 1990)'
_computing_structure_refinement SHELXTL
_computing_structure_solution 'SHELXTL (Sheldrick, 1997)'
_diffrn_ambient_temperature 293(2)
_diffrn_detector_area_resol_mean 8.33
_diffrn_measurement_device_type 'Siemens SMART CCD area detector'
_diffrn_measurement_method '\w scans'
_diffrn_radiation_monochromator graphite
_diffrn_radiation_source 'fine-focus sealed tube'
_diffrn_radiation_type MoK\a
_diffrn_radiation_wavelength .71073
_diffrn_reflns_av_R_equivalents .069
_diffrn_reflns_av_sigmaI/netI .148
_diffrn_reflns_limit_h_max 11
_diffrn_reflns_limit_h_min -12
_diffrn_reflns_limit_k_max 15
_diffrn_reflns_limit_k_min -15
_diffrn_reflns_limit_l_max 12
_diffrn_reflns_limit_l_min -17
_diffrn_reflns_number 10680
_diffrn_reflns_theta_max 25
_diffrn_reflns_theta_min 2.88
_exptl_absorpt_coefficient_mu 4.123
_exptl_absorpt_correction_T_max .638
_exptl_absorpt_correction_T_min .253
_exptl_absorpt_correction_type empirical
_exptl_absorpt_process_details '(SADABS; Sheldrick, 1996)'
_exptl_crystal_colour colourless
_exptl_crystal_density_diffrn 1.551
_exptl_crystal_density_method 'not measured'
_exptl_crystal_description slab
_exptl_crystal_F_000 880
_exptl_crystal_size_max .46
_exptl_crystal_size_mid .20
_exptl_crystal_size_min .12
_refine_diff_density_max 1.654
_refine_diff_density_min -2.376
_refine_ls_extinction_method none
_refine_ls_goodness_of_fit_ref .89
_refine_ls_hydrogen_treatment constr
_refine_ls_matrix_type full
_refine_ls_number_parameters 433
_refine_ls_number_reflns 6550
_refine_ls_number_restraints 0
_refine_ls_restrained_S_all .89
_refine_ls_R_factor_all .090
_refine_ls_R_factor_gt .054
_refine_ls_shift/su_max <0.001
_refine_ls_shift/su_mean .00
_refine_ls_structure_factor_coef Fsqd
_refine_ls_weighting_details 'calc w = 1/[\s^2^(Fo^2^)+(0.0490P)^2^] where P=(Fo^2^+2Fc^2^)/3'
_refine_ls_weighting_scheme calc
_refine_ls_wR_factor_ref .124
_reflns_number_gt 4263
_reflns_number_total 6550
_reflns_threshold_expression I>2\s(I)
_cod_data_source_file ln1100.cif
_cod_data_source_block I
_cod_depositor_comments
;
The following automatic conversions were performed:

'_chemical_melting_point' value '424 K' was changed to '424' - the
value should be numeric and without a unit designator.

Automatic conversion script
Id: cif_fix_values 1646 2011-03-28 12:23:43Z adriana 

The following automatic conversions were performed:

'_chemical_melting_point' value '424 K' was changed to '424' - the
value should be numeric and without a unit designator.

Automatic conversion script
Id: cif_fix_values 1715 2011-07-08 13:25:40Z adriana 
;
_cod_original_cell_volume 1887.71(8)
_cod_database_code 2011016
_cod_database_fobs_code 2011016

loop_
_symmetry_equiv_pos_as_xyz
'x, y, z'
'-x, -y, -z'

loop_
_atom_site_label
_atom_site_fract_x
_atom_site_fract_y
_atom_site_fract_z
_atom_site_U_iso_or_equiv
_atom_site_adp_type
_atom_site_calc_flag
_atom_site_refinement_flags
_atom_site_occupancy
_atom_site_disorder_assembly
_atom_site_disorder_group
_atom_site_type_symbol
Au1 -.13760(4) .22377(3) .27471(3) .03261(15) Uani d . 1 . . Au
S1 -.1394(2) .3194(2) .08367(19) .0449(7) Uani d . 1 . . S
S2 .0852(2) .2814(2) .19883(18) .0425(7) Uani d . 1 . . S
P1 -.2721(2) .34304(17) .36300(17) .0267(6) Uani d . 1 . . P
P2 -.1550(2) .05213(18) .26538(18) .0307(6) Uani d . 1 . . P
N1 .1073(8) .3634(6) .0195(6) .043(2) Uani d . 1 . . N
C1 -.2216(9) .4648(7) .3662(7) .033(2) Uani d . 1 . . C
C2 -.0846(9) .4663(8) .3713(7) .043(3) Uani d . 1 . . C
H2A -.0180 .4059 .3655 .052 Uiso calc R 1 . . H
C3 -.0469(11) .5552(8) .3847(8) .052(3) Uani d . 1 . . C
H3A .0439 .5533 .3901 .063 Uiso calc R 1 . . H
C4 -.1414(11) .6461(8) .3900(7) .045(3) Uani d . 1 . . C
H4A -.1157 .7055 .4001 .054 Uiso calc R 1 . . H
C5 -.2759(10) .6492(7) .3803(7) .043(3) Uani d . 1 . . C
H5A -.3395 .7123 .3807 .052 Uiso calc R 1 . . H
C6 -.3169(10) .5603(7) .3701(7) .039(3) Uani d . 1 . . C
H6A -.4084 .5633 .3657 .047 Uiso calc R 1 . . H
C7 -.3012(9) .2864(7) .4846(6) .030(2) Uani d . 1 . . C
C8 -.3052(10) .3389(8) .5542(7) .048(3) Uani d . 1 . . C
H8A -.2964 .4094 .5388 .057 Uiso calc R 1 . . H
C9 -.3219(11) .2922(10) .6471(8) .059(3) Uani d . 1 . . C
H9A -.3203 .3291 .6931 .071 Uiso calc R 1 . . H
C10 -.3409(11) .1885(9) .6683(8) .056(3) Uani d . 1 . . C
H10A -.3539 .1556 .7298 .067 Uiso calc R 1 . . H
C11 -.3409(10) .1330(8) .6005(8) .048(3) Uani d . 1 . . C
H11A -.3561 .0640 .6158 .058 Uiso calc R 1 . . H
C12 -.3180(9) .1813(7) .5098(8) .042(3) Uani d . 1 . . C
H12A -.3136 .1429 .4638 .051 Uiso calc R 1 . . H
C13 -.4412(9) .3875(7) .3239(7) .035(2) Uani d . 1 . . C
C14 -.4507(10) .4274(8) .2306(8) .046(3) Uani d . 1 . . C
H14A -.3711 .4306 .1905 .055 Uiso calc R 1 . . H
C15 -.5750(12) .4625(8) .1957(9) .060(3) Uani d . 1 . . C
H15A -.5796 .4940 .1339 .072 Uiso calc R 1 . . H
C16 -.6944(11) .4500(8) .2551(9) .054(3) Uani d . 1 . . C
H16A -.7785 .4682 .2320 .065 Uiso calc R 1 . . H
C17 -.6861(10) .4104(9) .3483(9) .057(3) Uani d . 1 . . C
H17A -.7657 .4044 .3877 .069 Uiso calc R 1 . . H
C18 -.5616(9) .3793(7) .3840(8) .045(3) Uani d . 1 . . C
H18A -.5577 .3535 .4469 .053 Uiso calc R 1 . . H
C19 -.0199(9) -.0234(7) .1940(7) .031(2) Uani d . 1 . . C
C20 .0134(10) -.1334(8) .2122(8) .048(3) Uani d . 1 . . C
H20A -.0313 -.1720 .2628 .058 Uiso calc R 1 . . H
C21 .1131(12) -.1849(10) .1547(10) .065(4) Uani d . 1 . . C
H21A .1357 -.2586 .1659 .078 Uiso calc R 1 . . H
C22 .1790(11) -.1263(11) .0806(10) .065(4) Uani d . 1 . . C
H22A .2454 -.1611 .0413 .078 Uiso calc R 1 . . H
C23 .1485(12) -.0179(10) .0636(9) .071(4) Uani d . 1 . . C
H23A .1929 .0213 .0131 .085 Uiso calc R 1 . . H
C24 .0523(11) .0308(9) .1221(8) .054(3) Uani d . 1 . . C
H24A .0345 .1045 .1128 .065 Uiso calc R 1 . . H
C25 -.3127(9) .0574(7) .2182(6) .033(2) Uani d . 1 . . C
C26 -.3312(10) -.0203(8) .1768(7) .045(3) Uani d . 1 . . C
H26A -.2588 -.0764 .1688 .054 Uiso calc R 1 . . H
C27 -.4557(11) -.0179(9) .1462(8) .057(3) Uani d . 1 . . C
H27A -.4655 -.0701 .1164 .068 Uiso calc R 1 . . H
C28 -.5632(10) .0636(9) .1611(8) .052(3) Uani d . 1 . . C
H28A -.6468 .0660 .1416 .062 Uiso calc R 1 . . H
C29 -.5490(11) .1445(10) .2060(9) .063(4) Uani d . 1 . . C
H29A -.6222 .1990 .2169 .075 Uiso calc R 1 . . H
C30 -.4245(10) .1394(8) .2325(8) .052(3) Uani d . 1 . . C
H30A -.4132 .1922 .2610 .062 Uiso calc R 1 . . H
C31 -.1719(9) -.0361(7) .3770(7) .034(2) Uani d . 1 . . C
C32 -.0584(10) -.0730(7) .4290(7) .041(3) Uani d . 1 . . C
H32A .0257 -.0569 .4030 .049 Uiso calc R 1 . . H
C33 -.0699(12) -.1305(8) .5149(8) .052(3) Uani d . 1 . . C
H33A .0068 -.1539 .5467 .063 Uiso calc R 1 . . H
C34 -.1912(13) -.1558(8) .5571(8) .059(3) Uani d . 1 . . C
H34A -.1972 -.1953 .6168 .071 Uiso calc R 1 . . H
C35 -.3054(11) -.1214(8) .5092(8) .051(3) Uani d . 1 . . C
H35A -.3887 -.1375 .5374 .062 Uiso calc R 1 . . H
C36 -.2957(9) -.0626(7) .4187(7) .037(2) Uani d . 1 . . C
H36A -.3720 -.0414 .3865 .044 Uiso calc R 1 . . H
C37 .0262(9) .3252(7) .0946(7) .038(2) Uani d . 1 . . C
C38 .2484(10) .3673(9) .0253(8) .056(3) Uani d . 1 . . C
H38A .2677 .3452 .0890 .067 Uiso calc R 1 . . H
H38B .2620 .4395 .0038 .067 Uiso calc R 1 . . H
C39 .3462(12) .2946(10) -.0335(8) .068(4) Uani d . 1 . . C
H39A .4383 .3050 -.0350 .081 Uiso calc R 1 . . H
H39B .3441 .2213 -.0050 .081 Uiso calc R 1 . . H
C40 .3105(12) .3150(9) -.1311(8) .064(3) Uani d . 1 . . C
H40A .3648 .2597 -.1623 .077 Uiso calc R 1 . . H
H40B .3319 .3823 -.1643 .077 Uiso calc R 1 . . H
C41 .1591(12) .3174(9) -.1318(8) .059(3) Uani d . 1 . . C
H41A .1365 .3393 -.1948 .071 Uiso calc R 1 . . H
H41B .1415 .2465 -.1086 .071 Uiso calc R 1 . . H
C42 .0698(11) .3913(9) -.0745(7) .057(3) Uani d . 1 . . C
H42A .0794 .4635 -.1013 .069 Uiso calc R 1 . . H
H42B -.0248 .3871 -.0735 .069 Uiso calc R 1 . . H

loop_
_atom_site_aniso_label
_atom_site_aniso_U_11
_atom_site_aniso_U_22
_atom_site_aniso_U_33
_atom_site_aniso_U_12
_atom_site_aniso_U_13
_atom_site_aniso_U_23
Au1 .0324(2) .0319(2) .0336(2) -.00318(14) -.00047(16) -.01220(17)
S1 .0414(14) .0526(16) .0403(17) -.0077(12) -.0101(13) -.0061(14)
S2 .0349(13) .0634(17) .0300(15) -.0151(12) -.0032(12) -.0057(14)
P1 .0278(12) .0258(12) .0280(15) -.0019(10) -.0006(11) -.0135(11)
P2 .0285(12) .0290(13) .0362(16) -.0033(10) -.0013(12) -.0138(12)
N1 .052(5) .053(5) .030(5) -.020(4) .002(5) -.010(4)
C1 .036(5) .041(6) .026(6) -.015(4) -.001(5) -.011(5)
C2 .038(6) .047(6) .051(7) -.005(5) -.009(5) -.023(6)
C3 .046(6) .047(7) .073(9) -.018(5) -.010(6) -.022(6)
C4 .067(7) .033(6) .046(7) -.025(5) -.002(6) -.019(5)
C5 .057(7) .027(5) .046(7) -.009(5) .003(6) -.013(5)
C6 .038(5) .038(6) .038(7) .002(5) .002(5) -.017(5)
C7 .036(5) .028(5) .027(6) -.003(4) -.008(5) -.009(5)
C8 .060(7) .038(6) .042(7) -.005(5) .001(6) -.011(6)
C9 .075(8) .065(8) .038(8) -.007(7) -.013(7) -.013(7)
C10 .060(7) .060(8) .035(7) -.011(6) .003(6) .009(6)
C11 .061(7) .028(5) .055(8) -.015(5) .012(6) -.012(6)
C12 .051(6) .034(6) .043(7) -.010(5) .002(6) -.013(5)
C13 .032(5) .030(5) .040(7) -.004(4) .000(5) -.008(5)
C14 .043(6) .049(6) .043(7) .000(5) -.002(6) -.014(6)
C15 .074(8) .048(7) .059(9) .014(6) -.033(8) -.022(6)
C16 .040(6) .051(7) .072(10) .009(5) -.021(7) -.023(7)
C17 .030(6) .067(8) .077(10) -.010(5) .006(6) -.026(7)
C18 .046(6) .043(6) .046(7) -.007(5) -.009(6) -.011(5)
C19 .030(5) .045(6) .027(6) -.018(4) .000(5) -.018(5)
C20 .058(7) .037(6) .046(7) .005(5) -.001(6) -.018(6)
C21 .064(8) .057(8) .072(10) .011(6) -.008(8) -.035(7)
C22 .039(6) .088(10) .081(10) .006(7) -.001(7) -.065(9)
C23 .068(8) .078(9) .055(9) -.012(7) .035(7) -.023(7)
C24 .059(7) .050(7) .045(7) -.007(6) .022(6) -.018(6)
C25 .039(5) .033(5) .021(5) -.007(4) .003(5) .000(5)
C26 .049(6) .040(6) .054(8) -.001(5) -.018(6) -.026(6)
C27 .058(7) .069(8) .060(9) -.023(6) -.017(7) -.027(7)
C28 .040(6) .059(7) .062(8) -.004(5) -.022(6) -.019(7)
C29 .048(7) .064(8) .078(10) .005(6) -.027(7) -.020(7)
C30 .052(7) .050(7) .059(8) -.002(5) -.025(6) -.019(6)
C31 .042(5) .022(5) .040(6) .000(4) -.009(5) -.017(5)
C32 .042(6) .040(6) .043(7) -.007(5) -.006(5) -.012(5)
C33 .064(7) .052(7) .048(8) -.015(6) -.025(7) -.007(6)
C34 .087(9) .045(7) .045(8) -.011(6) -.036(8) .011(6)
C35 .061(7) .040(6) .053(8) -.022(6) .013(6) -.011(6)
C36 .037(5) .029(5) .044(7) -.012(4) -.007(5) .001(5)
C37 .034(5) .042(6) .038(7) .001(5) -.001(5) -.018(5)
C38 .047(6) .081(8) .047(8) -.032(6) .003(6) -.011(7)
C39 .062(7) .083(9) .048(8) -.012(7) .010(7) -.006(7)
C40 .081(9) .059(8) .043(8) -.004(7) .011(7) -.012(6)
C41 .091(9) .058(7) .031(7) -.014(7) -.007(7) -.015(6)
C42 .067(7) .064(8) .031(7) -.002(6) -.003(6) -.003(6)

loop_
_atom_type_symbol
_atom_type_description
_atom_type_scat_dispersion_real
_atom_type_scat_dispersion_imag
_atom_type_scat_source
C C .0033 .0016 'International Tables Vol C Tables 4.2.6.8 and 6.1.1.4'
H H .0000 .0000 'International Tables Vol C Tables 4.2.6.8 and 6.1.1.4'
N N .0061 .0033 'International Tables Vol C Tables 4.2.6.8 and 6.1.1.4'
P P .1023 .0942 'International Tables Vol C Tables 4.2.6.8 and 6.1.1.4'
S S .1246 .1234 'International Tables Vol C Tables 4.2.6.8 and 6.1.1.4'
Au Au -2.0133 8.8022 'International Tables Vol C Tables 4.2.6.8 and 6.1.1.4'

loop_
_geom_angle_atom_site_label_1
_geom_angle_atom_site_label_2
_geom_angle_atom_site_label_3
_geom_angle
_geom_angle_publ_flag
P1 Au1 P2 130.86(8) yes
P1 Au1 S2 112.26(9) yes
P2 Au1 S2 115.94(9) yes
P1 Au1 S1 109.05(8) yes
P2 Au1 S1 98.80(9) yes
S2 Au1 S1 65.77(8) yes
C37 S1 Au1 82.2(4) yes
C37 S2 Au1 92.6(3) yes
C1 P1 C7 102.0(4) ?
C1 P1 C13 103.7(4) ?
C7 P1 C13 105.3(4) ?
C1 P1 Au1 120.8(3) ?
C7 P1 Au1 113.9(3) ?
C13 P1 Au1 109.6(3) ?
C31 P2 C25 103.1(4) ?
C31 P2 C19 105.3(4) ?
C25 P2 C19 104.9(4) ?
C31 P2 Au1 113.9(3) ?
C25 P2 Au1 109.7(3) ?
C19 P2 Au1 118.5(3) ?
C37 N1 C38 121.5(9) ?
C37 N1 C42 124.2(9) ?
C38 N1 C42 113.8(9) ?
C2 C1 C6 116.9(9) ?
C2 C1 P1 120.7(7) ?
C6 C1 P1 122.3(7) ?
C3 C2 C1 121.4(9) ?
C3 C2 H2A 119.3 ?
C1 C2 H2A 119.3 ?
C4 C3 C2 120.6(9) ?
C4 C3 H3A 119.7 ?
C2 C3 H3A 119.7 ?
C3 C4 C5 119.5(9) ?
C3 C4 H4A 120.2 ?
C5 C4 H4A 120.2 ?
C6 C5 C4 120.9(9) ?
C6 C5 H5A 119.5 ?
C4 C5 H5A 119.5 ?
C5 C6 C1 120.6(9) ?
C5 C6 H6A 119.7 ?
C1 C6 H6A 119.7 ?
C8 C7 C12 117.1(9) ?
C8 C7 P1 124.4(7) ?
C12 C7 P1 118.5(8) ?
C7 C8 C9 123.3(10) ?
C7 C8 H8A 118.3 ?
C9 C8 H8A 118.3 ?
C10 C9 C8 117.2(11) ?
C10 C9 H9A 121.4 ?
C8 C9 H9A 121.4 ?
C11 C10 C9 121.6(11) ?
C11 C10 H10A 119.2 ?
C9 C10 H10A 119.2 ?
C12 C11 C10 118.8(10) ?
C12 C11 H11A 120.6 ?
C10 C11 H11A 120.6 ?
C11 C12 C7 121.9(10) ?
C11 C12 H12A 119.0 ?
C7 C12 H12A 119.0 ?
C14 C13 C18 119.0(8) ?
C14 C13 P1 118.4(7) ?
C18 C13 P1 122.5(8) ?
C15 C14 C13 121.8(10) ?
C15 C14 H14A 119.1 ?
C13 C14 H14A 119.1 ?
C14 C15 C16 119.0(11) ?
C14 C15 H15A 120.5 ?
C16 C15 H15A 120.5 ?
C17 C16 C15 119.5(10) ?
C17 C16 H16A 120.3 ?
C15 C16 H16A 120.3 ?
C16 C17 C18 121.5(10) ?
C16 C17 H17A 119.3 ?
C18 C17 H17A 119.3 ?
C17 C18 C13 119.1(10) ?
C17 C18 H18A 120.5 ?
C13 C18 H18A 120.5 ?
C24 C19 C20 118.7(9) ?
C24 C19 P2 118.8(8) ?
C20 C19 P2 122.5(8) ?
C21 C20 C19 119.5(11) ?
C21 C20 H20A 120.2 ?
C19 C20 H20A 120.2 ?
C20 C21 C22 119.3(11) ?
C20 C21 H21A 120.3 ?
C22 C21 H21A 120.3 ?
C23 C22 C21 121.3(11) ?
C23 C22 H22A 119.4 ?
C21 C22 H22A 119.4 ?
C24 C23 C22 118.2(12) ?
C24 C23 H23A 120.9 ?
C22 C23 H23A 120.9 ?
C23 C24 C19 122.8(11) ?
C23 C24 H24A 118.6 ?
C19 C24 H24A 118.6 ?
C26 C25 C30 118.1(9) ?
C26 C25 P2 122.9(7) ?
C30 C25 P2 118.7(8) ?
C25 C26 C27 122.0(10) ?
C25 C26 H26A 119.0 ?
C27 C26 H26A 119.0 ?
C28 C27 C26 118.4(10) ?
C28 C27 H27A 120.8 ?
C26 C27 H27A 120.8 ?
C27 C28 C29 121.2(9) ?
C27 C28 H28A 119.4 ?
C29 C28 H28A 119.4 ?
C30 C29 C28 117.8(10) ?
C30 C29 H29A 121.1 ?
C28 C29 H29A 121.1 ?
C29 C30 C25 122.4(11) ?
C29 C30 H30A 118.8 ?
C25 C30 H30A 118.8 ?
C36 C31 C32 117.2(9) ?
C36 C31 P2 122.8(7) ?
C32 C31 P2 119.7(7) ?
C33 C32 C31 121.5(10) ?
C33 C32 H32A 119.3 ?
C31 C32 H32A 119.3 ?
C32 C33 C34 121.9(10) ?
C32 C33 H33A 119.1 ?
C34 C33 H33A 119.1 ?
C33 C34 C35 118.9(10) ?
C33 C34 H34A 120.5 ?
C35 C34 H34A 120.5 ?
C34 C35 C36 120.4(10) ?
C34 C35 H35A 119.8 ?
C36 C35 H35A 119.8 ?
C31 C36 C35 120.0(9) ?
C31 C36 H36A 120.0 ?
C35 C36 H36A 120.0 ?
N1 C37 S2 120.9(7) ?
N1 C37 S1 119.8(8) ?
S2 C37 S1 119.4(6) ?
N1 C38 C39 110.4(10) ?
N1 C38 H38A 109.6 ?
C39 C38 H38A 109.6 ?
N1 C38 H38B 109.6 ?
C39 C38 H38B 109.6 ?
H38A C38 H38B 108.1 ?
C40 C39 C38 112.6(10) ?
C40 C39 H39A 109.1 ?
C38 C39 H39A 109.1 ?
C40 C39 H39B 109.1 ?
C38 C39 H39B 109.1 ?
H39A C39 H39B 107.8 ?
C39 C40 C41 110.9(10) ?
C39 C40 H40A 109.5 ?
C41 C40 H40A 109.5 ?
C39 C40 H40B 109.5 ?
C41 C40 H40B 109.5 ?
H40A C40 H40B 108.1 ?
C42 C41 C40 112.2(10) ?
C42 C41 H41A 109.2 ?
C40 C41 H41A 109.2 ?
C42 C41 H41B 109.2 ?
C40 C41 H41B 109.2 ?
H41A C41 H41B 107.9 ?
N1 C42 C41 110.1(9) ?
N1 C42 H42A 109.6 ?
C41 C42 H42A 109.6 ?
N1 C42 H42B 109.6 ?
C41 C42 H42B 109.6 ?
H42A C42 H42B 108.2 ?

loop_
_geom_bond_atom_site_label_1
_geom_bond_atom_site_label_2
_geom_bond_site_symmetry_2
_geom_bond_distance
_geom_bond_publ_flag
Au1 P1 . 2.336(2) yes
Au1 P2 . 2.348(2) yes
Au1 S2 . 2.561(2) yes
Au1 S1 . 2.858(3) yes
S1 C37 . 1.731(9) yes
S2 C37 . 1.690(10) yes
P1 C1 . 1.807(9) ?
P1 C7 . 1.812(10) ?
P1 C13 . 1.824(9) ?
P2 C31 . 1.820(10) ?
P2 C25 . 1.827(10) ?
P2 C19 . 1.844(9) ?
N1 C37 . 1.357(12) yes
N1 C38 . 1.459(12) ?
N1 C42 . 1.460(13) ?
C1 C2 . 1.407(12) ?
C1 C6 . 1.409(12) ?
C2 C3 . 1.377(13) ?
C2 H2A . .9300 ?
C3 C4 . 1.363(13) ?
C3 H3A . .9300 ?
C4 C5 . 1.383(14) ?
C4 H4A . .9300 ?
C5 C6 . 1.377(13) ?
C5 H5A . .9300 ?
C6 H6A . .9300 ?
C7 C8 . 1.364(13) ?
C7 C12 . 1.398(12) ?
C8 C9 . 1.390(15) ?
C8 H8A . .9300 ?
C9 C10 . 1.387(15) ?
C9 H9A . .9300 ?
C10 C11 . 1.377(15) ?
C10 H10A . .9300 ?
C11 C12 . 1.373(14) ?
C11 H11A . .9300 ?
C12 H12A . .9300 ?
C13 C14 . 1.389(14) ?
C13 C18 . 1.408(13) ?
C14 C15 . 1.380(14) ?
C14 H14A . .9300 ?
C15 C16 . 1.402(15) ?
C15 H15A . .9300 ?
C16 C17 . 1.385(16) ?
C16 H16A . .9300 ?
C17 C18 . 1.387(14) ?
C17 H17A . .9300 ?
C18 H18A . .9300 ?
C19 C24 . 1.363(13) ?
C19 C20 . 1.388(13) ?
C20 C21 . 1.377(14) ?
C20 H20A . .9300 ?
C21 C22 . 1.378(16) ?
C21 H21A . .9300 ?
C22 C23 . 1.368(16) ?
C22 H22A . .9300 ?
C23 C24 . 1.351(14) ?
C23 H23A . .9300 ?
C24 H24A . .9300 ?
C25 C26 . 1.370(13) ?
C25 C30 . 1.402(13) ?
C26 C27 . 1.400(14) ?
C26 H26A . .9300 ?
C27 C28 . 1.375(14) ?
C27 H27A . .9300 ?
C28 C29 . 1.425(15) ?
C28 H28A . .9300 ?
C29 C30 . 1.363(14) ?
C29 H29A . .9300 ?
C30 H30A . .9300 ?
C31 C36 . 1.394(12) ?
C31 C32 . 1.423(13) ?
C32 C33 . 1.343(14) ?
C32 H32A . .9300 ?
C33 C34 . 1.367(15) ?
C33 H33A . .9300 ?
C34 C35 . 1.390(15) ?
C34 H34A . .9300 ?
C35 C36 . 1.406(14) ?
C35 H35A . .9300 ?
C36 H36A . .9300 ?
C38 C39 . 1.531(15) ?
C38 H38A . .9700 ?
C38 H38B . .9700 ?
C39 C40 . 1.510(16) ?
C39 H39A . .9700 ?
C39 H39B . .9700 ?
C40 C41 . 1.528(15) ?
C40 H40A . .9700 ?
C40 H40B . .9700 ?
C41 C42 . 1.493(14) ?
C41 H41A . .9700 ?
C41 H41B . .9700 ?
C42 H42A . .9700 ?
C42 H42B . .9700 ?

loop_
_geom_hbond_atom_site_label_D
_geom_hbond_atom_site_label_H
_geom_hbond_atom_site_label_A
_geom_hbond_site_symmetry_A
_geom_hbond_distance_DH
_geom_hbond_distance_HA
_geom_hbond_distance_DA
_geom_hbond_angle_DHA
_geom_hbond_publ_flag
C4 H4A Cg1 1_565 .93 2.91 3.743 150 no
C24 H24A Cg2 1_555 .93 2.60 3.468 155 no
C41 H41A Cg3 2_565 .97 2.78 3.668 152 no

loop_
_geom_torsion_atom_site_label_1
_geom_torsion_atom_site_label_2
_geom_torsion_atom_site_label_3
_geom_torsion_atom_site_label_4
_geom_torsion
P1 Au1 S1 C37 107.8(3)
P2 Au1 S1 C37 -113.2(3)
S2 Au1 S1 C37 1.3(3)
P1 Au1 S2 C37 -103.0(3)
P2 Au1 S2 C37 86.8(3)
S1 Au1 S2 C37 -1.4(3)
P2 Au1 P1 C1 172.4(4)
S2 Au1 P1 C1 4.1(4)
S1 Au1 P1 C1 -66.7(4)
P2 Au1 P1 C7 50.5(3)
S2 Au1 P1 C7 -117.8(3)
S1 Au1 P1 C7 171.3(3)
P2 Au1 P1 C13 -67.2(3)
S2 Au1 P1 C13 124.5(3)
S1 Au1 P1 C13 53.7(3)
P1 Au1 P2 C31 -50.3(3)
S2 Au1 P2 C31 117.6(3)
S1 Au1 P2 C31 -175.1(3)
P1 Au1 P2 C25 64.7(3)
S2 Au1 P2 C25 -127.4(3)
S1 Au1 P2 C25 -60.1(3)
P1 Au1 P2 C19 -175.0(3)
S2 Au1 P2 C19 -7.0(4)
S1 Au1 P2 C19 60.2(4)
C7 P1 C1 C2 86.4(9)
C13 P1 C1 C2 -164.3(8)
Au1 P1 C1 C2 -41.1(10)
C7 P1 C1 C6 -89.2(9)
C13 P1 C1 C6 20.0(9)
Au1 P1 C1 C6 143.3(7)
C6 C1 C2 C3 3.6(15)
P1 C1 C2 C3 -172.3(8)
C1 C2 C3 C4 -2.4(17)
C2 C3 C4 C5 -1.1(17)
C3 C4 C5 C6 3.4(17)
C4 C5 C6 C1 -2.1(16)
C2 C1 C6 C5 -1.3(15)
P1 C1 C6 C5 174.5(8)
C1 P1 C7 C8 10.2(9)
C13 P1 C7 C8 -97.8(9)
Au1 P1 C7 C8 142.1(7)
C1 P1 C7 C12 -168.4(7)
C13 P1 C7 C12 83.6(8)
Au1 P1 C7 C12 -36.5(8)
C12 C7 C8 C9 1.5(15)
P1 C7 C8 C9 -177.1(8)
C7 C8 C9 C10 -2.8(16)
C8 C9 C10 C11 1.1(17)
C9 C10 C11 C12 1.7(17)
C10 C11 C12 C7 -3.1(16)
C8 C7 C12 C11 1.5(14)
P1 C7 C12 C11 -179.8(8)
C1 P1 C13 C14 78.2(9)
C7 P1 C13 C14 -175.0(8)
Au1 P1 C13 C14 -52.1(8)
C1 P1 C13 C18 -104.1(8)
C7 P1 C13 C18 2.7(9)
Au1 P1 C13 C18 125.6(7)
C18 C13 C14 C15 2.2(15)
P1 C13 C14 C15 180.0(8)
C13 C14 C15 C16 -5.0(16)
C14 C15 C16 C17 4.9(16)
C15 C16 C17 C18 -2.1(17)
C16 C17 C18 C13 -.6(16)
C14 C13 C18 C17 .6(15)
P1 C13 C18 C17 -177.0(8)
C31 P2 C19 C24 -155.0(8)
C25 P2 C19 C24 96.5(9)
Au1 P2 C19 C24 -26.3(9)
C31 P2 C19 C20 23.4(9)
C25 P2 C19 C20 -85.1(9)
Au1 P2 C19 C20 152.1(7)
C24 C19 C20 C21 -3.3(15)
P2 C19 C20 C21 178.4(8)
C19 C20 C21 C22 .6(17)
C20 C21 C22 C23 .8(19)
C21 C22 C23 C24 0(2)
C22 C23 C24 C19 -3.4(19)
C20 C19 C24 C23 4.8(17)
P2 C19 C24 C23 -176.8(10)
C31 P2 C25 C26 -80.4(9)
C19 P2 C25 C26 29.6(9)
Au1 P2 C25 C26 157.9(8)
C31 P2 C25 C30 93.5(8)
C19 P2 C25 C30 -156.5(8)
Au1 P2 C25 C30 -28.2(9)
C30 C25 C26 C27 2.2(16)
P2 C25 C26 C27 176.0(8)
C25 C26 C27 C28 -2.1(17)
C26 C27 C28 C29 .5(18)
C27 C28 C29 C30 1.0(18)
C28 C29 C30 C25 -1.0(18)
C26 C25 C30 C29 -.6(16)
P2 C25 C30 C29 -174.7(9)
C25 P2 C31 C36 -15.5(9)
C19 P2 C31 C36 -125.2(8)
Au1 P2 C31 C36 103.3(8)
C25 P2 C31 C32 170.4(8)
C19 P2 C31 C32 60.7(8)
Au1 P2 C31 C32 -70.8(8)
C36 C31 C32 C33 -.3(14)
P2 C31 C32 C33 174.1(8)
C31 C32 C33 C34 -.6(17)
C32 C33 C34 C35 .5(18)
C33 C34 C35 C36 .6(17)
C32 C31 C36 C35 1.4(14)
P2 C31 C36 C35 -172.9(7)
C34 C35 C36 C31 -1.6(15)
C38 N1 C37 S2 .6(13)
C42 N1 C37 S2 172.7(8)
C38 N1 C37 S1 -178.5(8)
C42 N1 C37 S1 -6.5(13)
Au1 S2 C37 N1 -176.9(8)
Au1 S2 C37 S1 2.3(6)
Au1 S1 C37 N1 177.1(8)
Au1 S1 C37 S2 -2.1(5)
C37 N1 C38 C39 115.9(11)
C42 N1 C38 C39 -56.9(12)
N1 C38 C39 C40 51.7(13)
C38 C39 C40 C41 -49.5(14)
C39 C40 C41 C42 51.8(13)
C37 N1 C42 C41 -113.3(11)
C38 N1 C42 C41 59.3(13)
C40 C41 C42 N1 -55.6(13)
